data_4000045
loop_
_publ_author_name
'Yamada, Jun-ichi'
'Oka, Rika'
'Mangetsu, Takashi'
'Akutsu, Hiroki'
'Nakatsuji, Shin'ichi'
'Nishikawa, Hiroyuki'
'Ikemoto, Isao'
'Kikuchi, Koichi'

_publ_section_title
;
 Tetrathiafulvalene Derivatives Linking a Dichalcogenolane Ring through the
 \s-Bond: New Donor Components for Organic Metals
;
_journal_coden_ASTM CMATEX
_journal_issue 5
_journal_name_full 'Chemistry of Materials'
_journal_page_first 1770
_journal_page_last 1777
_journal_paper_doi 10.1021/cm000842x
_journal_volume 13
_journal_year 2001
_chemical_formula_sum 'C24 H20 As F6 O4 S16'
_chemical_formula_weight 1074.50
_space_group_IT_number 2
_symmetry_cell_setting triclinic
_symmetry_space_group_name_Hall '-P 1'
_symmetry_space_group_name_H-M 'P -1'
_atom_type_scat_source 'International Tables (1974)'
_cell_angle_alpha 99.01(2)
_cell_angle_beta 90.16(3)
_cell_angle_gamma 91.09(2)
_cell_formula_units_Z 1
_cell_length_a 5.086(2)
_cell_length_b 11.500(3)
_cell_length_c 15.080(5)
_cell_measurement_reflns_used 25
_cell_measurement_temperature 298
_cell_measurement_theta_max 15
_cell_measurement_theta_min 12.5
_cell_volume 871.0(5)
_diffrn_measurement_device 'Mac Science MXC18'
_diffrn_measurement_method omega/theta
_diffrn_radiation_type 'Mo K-alpha'
_diffrn_radiation_wavelength 0.71073
_diffrn_reflns_av_R_equivalents 0.083
_diffrn_reflns_limit_h_max 7
_diffrn_reflns_limit_h_min 0
_diffrn_reflns_limit_k_max 16
_diffrn_reflns_limit_k_min -16
_diffrn_reflns_limit_l_max 21
_diffrn_reflns_limit_l_min -21
_diffrn_reflns_number 5791
_diffrn_reflns_theta_max 28.63
_diffrn_standards_decay_% 5.788
_diffrn_standards_interval_count 205
_diffrn_standards_number 3
_exptl_absorpt_coefficient_mu 2.005
_exptl_absorpt_correction_type empirical(PsiScan)
_exptl_crystal_colour Black
_exptl_crystal_density_diffrn 2.048
_exptl_crystal_description Plate
_exptl_crystal_size_max 0.3
_exptl_crystal_size_mid 0.25
_exptl_crystal_size_min 0.01
_refine_diff_density_max 0.86
_refine_diff_density_min -0.77
_refine_ls_extinction_method None
_refine_ls_goodness_of_fit_obs 2.558
_refine_ls_hydrogen_treatment refxyz
_refine_ls_number_parameters 219
_refine_ls_number_reflns 1962
_refine_ls_R_factor_obs 0.074
_refine_ls_shift/esd_max 0.0076
_refine_ls_shift/esd_mean 0.0003
_refine_ls_structure_factor_coef F^2
_refine_ls_weighting_scheme 'Count statistics'
_refine_ls_wR_factor_obs 0.085
_reflns_number_observed 1962
_reflns_number_total 4113
_reflns_observed_criterion refl_observed_if_I_>_3.00_sigma(I)
_cod_depositor_comments
;
The following automatic conversions were performed:
'_symmetry_cell_setting' value 'Triclinic' changed to 'triclinic'
according to '/home/saulius/struct/CIF-dictionaries/cif_core.dic'
dictionary named 'cif_core.dic' version 2.4.1 from 2010-06-29.

Automatic conversion script
Id: cif_fix_enum 1527 2010-12-29 10:47:43Z saulius 

The following automatic conversions were performed:

'_atom_site_thermal_displace_type' tag value 'Uij' was replaced with
'Uani' value 23 times.

Automatic conversion script
Id: cif_fix_values 1646 2011-03-28 12:23:43Z adriana 
;
_cod_original_formula_sum 'C24 H20 O4 S16 As1 F6'
_cod_database_code 4000045

loop_
_symmetry_equiv_pos_as_xyz
+X,+Y,+Z
-X,-Y,-Z

loop_
_atom_site_label
_atom_site_fract_x
_atom_site_fract_y
_atom_site_fract_z
_atom_site_U_iso_or_equiv
_atom_site_occupancy
_atom_site_thermal_displace_type
S5 0.9176(6) 0.0525(3) 0.3861(2) 0.031(2) 1.000 Uani
S3 0.5380(6) 0.1591(3) 0.5493(2) 0.031(2) 1.000 Uani
S4 0.7497(6) 0.3959(3) 0.5412(2) 0.033(2) 1.000 Uani
S8 1.5137(6) 0.1930(3) 0.2316(2) 0.031(2) 1.000 Uani
S7 1.2832(7) -0.0477(3) 0.2312(2) 0.036(2) 1.000 Uani
S6 1.1361(6) 0.2923(3) 0.3817(2) 0.033(2) 1.000 Uani
As1 1.2547(7) 0.5518(3) 0.0456(3) 0.077(2) 0.500 Uani
S1 0.1603(7) 0.2396(3) 0.6946(3) 0.045(2) 1.000 Uani
S2 0.4226(8) 0.5156(3) 0.6849(3) 0.053(2) 1.000 Uani
O2 1.3927(16) 0.1331(7) 0.0256(6) 0.038(5) 1.000 Uani
O1 1.0220(16) 0.1227(8) 0.1063(6) 0.046(5) 1.000 Uani
C3 0.406(2) 0.275(1) 0.622(1) 0.030(6) 1.000 Uani
C9 1.432(2) 0.054(1) 0.161(1) 0.028(5) 1.000 Uani
C8 1.262(2) 0.177(1) 0.307(1) 0.028(6) 1.000 Uani
C5 0.754(2) 0.246(1) 0.498(1) 0.026(5) 1.000 Uani
C6 0.917(2) 0.202(1) 0.430(1) 0.027(6) 1.000 Uani
C4 0.503(2) 0.384(1) 0.620(1) 0.030(6) 1.000 Uani
C10 1.258(2) 0.066(1) 0.083(1) 0.036(6) 1.000 Uani
C12 1.216(3) 0.216(1) 0.000(1) 0.051(8) 1.000 Uani
C7 1.158(2) 0.069(1) 0.307(1) 0.033(6) 1.000 Uani
C2 0.222(4) 0.472(1) 0.772(1) 0.07(1) 1.000 Uani
C11 1.028(3) 0.234(1) 0.079(1) 0.054(9) 1.000 Uani
C1 0.233(5) 0.349(1) 0.787(1) 0.08(1) 1.000 Uani
H1A 0.40492 0.33559 0.80924 0.7(6) 1.000 Uiso
H1B 0.10552 0.34039 0.83234 0.09(6) 1.000 Uiso
H2A 0.04327 0.48843 0.75903 0.5(3) 1.000 Uiso
H2B 0.27587 0.52043 0.82693 0.14(9) 1.000 Uiso
H9 1.58842 0.02043 0.13322 0.07(5) 1.000 Uiso
H10 1.22246 -0.01144 0.05131 0.04(4) 1.000 Uiso
H12A 1.12460 0.18435 -0.05468 0.04(4) 1.000 Uiso
H12B 1.30500 0.28815 -0.00848 0.03(3) 1.000 Uiso
H11A 1.09560 0.29380 0.12570 0.09(6) 1.000 Uiso
H11B 0.85620 0.25610 0.06170 0.05(5) 1.000 Uiso
